data_7234395
loop_
_publ_author_name
'Hu, Wangqin'
'Yang, Wen'
'Gong, Tingfeng'
'Zhou, Weiqun'
'Zhang, Yuhan'

_publ_section_title
;
 Multi-stimuli responsive properties switch by intra- and inter-molecular
 charge transfer constructed from triphenylamine derivative
;
_journal_issue 43
_journal_name_full CrystEngComm
_journal_page_first 6630
_journal_paper_doi 10.1039/C9CE01217F
_journal_volume 21
_journal_year 2019
_chemical_formula_moiety 'C32 H24 N4'
_chemical_formula_sum 'C32 H24 N4'
_chemical_formula_weight 464.55
_space_group_crystal_system monoclinic
_space_group_IT_number 14
_space_group_name_Hall '-P 2ybc'
_space_group_name_H-M_alt 'P 1 21/c 1'
_symmetry_space_group_name_Hall '-P 2ybc'
_symmetry_space_group_name_H-M 'P 1 21/c 1'
_atom_sites_solution_hydrogens mixed
_audit_creation_date 2019-04-08
_audit_creation_method
;
Olex2 1.2-alpha
(compiled 2018.07.26 svn.r3523 for OlexSys, GUI svn.r5532)
;
_audit_update_record
;
2019-04-08 deposited with the CCDC.    2019-10-02 downloaded from the CCDC.
;
_cell_angle_alpha 90
_cell_angle_beta 101.738(3)
_cell_angle_gamma 90
_cell_formula_units_Z 4
_cell_length_a 12.4552(12)
_cell_length_b 14.2434(14)
_cell_length_c 13.5827(13)
_cell_measurement_reflns_used 9968
_cell_measurement_temperature 296(2)
_cell_measurement_theta_max 27.51
_cell_measurement_theta_min 2.48
_cell_volume 2359.2(4)
_computing_cell_refinement 'SAINT v8.37A (Bruker, 2015)'
_computing_data_reduction 'SAINT v8.37A (Bruker, 2015)'
_computing_molecular_graphics 'Olex2 (Dolomanov et al., 2009)'
_computing_publication_material 'Olex2 (Dolomanov et al., 2009)'
_computing_structure_refinement 'ShelXL (Sheldrick, 2015)'
_computing_structure_solution 'ShelXS (Sheldrick, 2008)'
_diffrn_ambient_temperature 296.15
_diffrn_measured_fraction_theta_full 0.996
_diffrn_measured_fraction_theta_max 0.996
_diffrn_measurement_device_type 'Bruker APEX-II CCD'
_diffrn_measurement_method '\f and \w scans'
_diffrn_radiation_type MoK\a
_diffrn_radiation_wavelength 0.71073
_diffrn_reflns_av_R_equivalents 0.0526
_diffrn_reflns_av_unetI/netI 0.0293
_diffrn_reflns_Laue_measured_fraction_full 0.996
_diffrn_reflns_Laue_measured_fraction_max 0.996
_diffrn_reflns_limit_h_max 15
_diffrn_reflns_limit_h_min -16
_diffrn_reflns_limit_k_max 18
_diffrn_reflns_limit_k_min -18
_diffrn_reflns_limit_l_max 17
_diffrn_reflns_limit_l_min -17
_diffrn_reflns_number 54242
_diffrn_reflns_point_group_measured_fraction_full 0.996
_diffrn_reflns_point_group_measured_fraction_max 0.996
_diffrn_reflns_theta_full 25.242
_diffrn_reflns_theta_max 27.574
_diffrn_reflns_theta_min 2.199
_diffrn_standards_number 0
_exptl_absorpt_coefficient_mu 0.078
_exptl_absorpt_correction_T_max 0.7456
_exptl_absorpt_correction_T_min 0.6782
_exptl_absorpt_correction_type multi-scan
_exptl_absorpt_process_details
'SADABS-2014/5 (Bruker,2014/5) was used for absorption correction. wR2(int) was 0.1379 before and 0.0685 after correction. The Ratio of minimum to maximum transmission is 0.9096. The \l/2 correction factor is Not present.'
_exptl_crystal_colour 'clear light colourless'
_exptl_crystal_colour_lustre clear
_exptl_crystal_colour_modifier light
_exptl_crystal_colour_primary colourless
_exptl_crystal_density_diffrn 1.308
_exptl_crystal_description block
_exptl_crystal_F_000 976
_exptl_crystal_size_max 0.6
_exptl_crystal_size_mid 0.6
_exptl_crystal_size_min 0.6
_refine_diff_density_max 0.833
_refine_diff_density_min -0.455
_refine_diff_density_rms 0.101
_refine_ls_extinction_method none
_refine_ls_goodness_of_fit_ref 1.086
_refine_ls_hydrogen_treatment mixed
_refine_ls_matrix_type full
_refine_ls_number_parameters 329
_refine_ls_number_reflns 5452
_refine_ls_number_restraints 0
_refine_ls_restrained_S_all 1.086
_refine_ls_R_factor_all 0.0789
_refine_ls_R_factor_gt 0.0587
_refine_ls_shift/su_max 0.000
_refine_ls_shift/su_mean 0.000
_refine_ls_structure_factor_coef Fsqd
_refine_ls_weighting_details 'w=1/[\s^2^(Fo^2^)+(0.0857P)^2^+1.2886P] where P=(Fo^2^+2Fc^2^)/3'
_refine_ls_weighting_scheme calc
_refine_ls_wR_factor_gt 0.1560
_refine_ls_wR_factor_ref 0.1731
_reflns_Friedel_coverage 0.000
_reflns_number_gt 4289
_reflns_number_total 5452
_reflns_threshold_expression 'I > 2\s(I)'
_cod_data_source_file c9ce01217f2.cif
_cod_data_source_block b190401a_0m
_cod_depositor_comments 'Adding full bibliography for 7234395.cif.'
_cod_database_code 7234395
_shelx_shelxl_version_number 2014/7
_shelx_space_group_comment
;
The symmetry employed for this shelxl refinement is uniquely defined
by the following loop, which should always be used as a source of
symmetry information in preference to the above space-group names.
They are only intended as comments.
;
_shelx_estimated_absorpt_t_max 0.955
_shelx_estimated_absorpt_t_min 0.955
_olex2_refinement_description
;
1. Fixed Uiso
 At 1.2 times of:
  All C(H) groups
2.a Ternary CH refined with riding coordinates:
 C7(H7)
2.b Aromatic/amide H refined with riding coordinates:
 C2(H2), C3(H3A), C4(H4), C5(H5), C10(H10), C11(H11), C12(H12), C13(H13),
 C16(H16), C17(H17), C19(H19), C20(H20), C22(H22), C23(H23), C24(H24), C25(H25),
  C26(H26), C28(H28), C29(H29), C30(H30), C31(H31), C32(H32)
;
_olex2_submission_special_instructions 'No special instructions were received'

loop_
_space_group_symop_operation_xyz
'x, y, z'
'-x, y+1/2, -z+1/2'
'-x, -y, -z'
'x, -y-1/2, z-1/2'

loop_
_atom_site_label
_atom_site_type_symbol
_atom_site_fract_x
_atom_site_fract_y
_atom_site_fract_z
_atom_site_U_iso_or_equiv
_atom_site_adp_type
_atom_site_occupancy
_atom_site_site_symmetry_order
_atom_site_calc_flag
_atom_site_refinement_flags_posn
N1 N 0.83659(12) 0.21791(10) 0.84633(11) 0.0273(3) Uani 1 1 d .
N2 N 0.80572(11) 0.15733(9) 0.69000(10) 0.0226(3) Uani 1 1 d .
N3 N 0.88825(13) 0.21378(11) 0.56092(11) 0.0313(4) Uani 1 1 d .
N4 N 0.67207(18) -0.15266(14) 0.33416(15) 0.0517(5) Uani 1 1 d .
C1 C 0.90936(14) 0.30329(12) 0.71471(12) 0.0246(4) Uani 1 1 d .
C2 C 0.94676(16) 0.38333(13) 0.77093(14) 0.0328(4) Uani 1 1 d .
H2 H 0.9336 0.3901 0.8356 0.039 Uiso 1 1 calc R
C3 C 1.00302(18) 0.45222(15) 0.73099(15) 0.0392(5) Uani 1 1 d .
H3A H 1.0270 0.5058 0.7681 0.047 Uiso 1 1 calc R
C4 C 1.02360(17) 0.44097(15) 0.63483(15) 0.0387(5) Uani 1 1 d .
H4 H 1.0634 0.4865 0.6086 0.046 Uiso 1 1 calc R
C5 C 0.98575(17) 0.36316(14) 0.57790(14) 0.0356(4) Uani 1 1 d .
H5 H 0.9995 0.3569 0.5134 0.043 Uiso 1 1 calc R
C6 C 0.92688(14) 0.29382(12) 0.61668(13) 0.0263(4) Uani 1 1 d .
C7 C 0.78898(16) 0.17146(14) 0.57994(13) 0.0319(4) Uani 1 1 d .
H7 H 0.7286 0.2160 0.5596 0.038 Uiso 1 1 calc R
C8 C 0.85235(13) 0.22784(11) 0.75431(12) 0.0226(3) Uani 1 1 d .
C9 C 0.77144(14) 0.13846(12) 0.84262(13) 0.0254(4) Uani 1 1 d .
C10 C 0.72715(17) 0.09773(14) 0.91866(14) 0.0335(4) Uani 1 1 d .
H10 H 0.7425 0.1220 0.9836 0.040 Uiso 1 1 calc R
C11 C 0.66020(17) 0.02085(14) 0.89551(16) 0.0376(5) Uani 1 1 d .
H11 H 0.6288 -0.0064 0.9451 0.045 Uiso 1 1 calc R
C12 C 0.63873(17) -0.01681(14) 0.79915(16) 0.0372(5) Uani 1 1 d .
H12 H 0.5928 -0.0687 0.7857 0.045 Uiso 1 1 calc R
C13 C 0.68373(16) 0.02076(13) 0.72257(14) 0.0318(4) Uani 1 1 d .
H13 H 0.6706 -0.0058 0.6587 0.038 Uiso 1 1 calc R
C14 C 0.74936(13) 0.09987(12) 0.74550(12) 0.0238(3) Uani 1 1 d .
C15 C 0.76185(17) 0.08235(13) 0.51912(13) 0.0327(4) Uani 1 1 d .
C16 C 0.65355(18) 0.06492(14) 0.47752(15) 0.0383(5) Uani 1 1 d .
H16 H 0.5998 0.1063 0.4894 0.046 Uiso 1 1 calc R
C17 C 0.62379(18) -0.01322(15) 0.41841(15) 0.0399(5) Uani 1 1 d .
H17 H 0.5500 -0.0248 0.3921 0.048 Uiso 1 1 calc R
C18 C 0.70244(17) -0.07455(13) 0.39776(14) 0.0344(4) Uani 1 1 d .
C19 C 0.81214(17) -0.05833(14) 0.43946(15) 0.0347(4) Uani 1 1 d .
H19 H 0.8657 -0.0994 0.4267 0.042 Uiso 1 1 calc R
C20 C 0.84141(17) 0.01982(14) 0.50059(14) 0.0341(4) Uani 1 1 d .
H20 H 0.9148 0.0304 0.5293 0.041 Uiso 1 1 calc R
C21 C 0.72785(18) -0.17102(15) 0.25508(15) 0.0379(5) Uani 1 1 d .
C22 C 0.7555(2) -0.10007(17) 0.19581(18) 0.0518(6) Uani 1 1 d .
H22 H 0.7394 -0.0379 0.2082 0.062 Uiso 1 1 calc R
C23 C 0.8079(2) -0.1222(2) 0.11704(19) 0.0619(7) Uani 1 1 d .
H23 H 0.8270 -0.0746 0.0769 0.074 Uiso 1 1 calc R
C24 C 0.8314(2) -0.2145(2) 0.0986(2) 0.0615(7) Uani 1 1 d .
H24 H 0.8659 -0.2292 0.0460 0.074 Uiso 1 1 calc R
C25 C 0.80399(19) -0.28336(19) 0.1573(2) 0.0531(6) Uani 1 1 d .
H25 H 0.8189 -0.3455 0.1440 0.064 Uiso 1 1 calc R
C26 C 0.75453(18) -0.26282(16) 0.23615(17) 0.0437(5) Uani 1 1 d .
H26 H 0.7388 -0.3109 0.2773 0.052 Uiso 1 1 calc R
C27 C 0.58044(16) -0.20908(13) 0.34291(15) 0.0342(4) Uani 1 1 d .
C28 C 0.56851(17) -0.24166(16) 0.43582(16) 0.0409(5) Uani 1 1 d .
H28 H 0.6175 -0.2229 0.4936 0.049 Uiso 1 1 calc R
C29 C 0.4837(2) -0.30222(17) 0.44294(18) 0.0482(6) Uani 1 1 d .
H29 H 0.4763 -0.3241 0.5057 0.058 Uiso 1 1 calc R
C30 C 0.41042(18) -0.33042(16) 0.3586(2) 0.0482(6) Uani 1 1 d .
H30 H 0.3545 -0.3722 0.3639 0.058 Uiso 1 1 calc R
C31 C 0.42040(16) -0.29661(15) 0.26681(18) 0.0434(5) Uani 1 1 d .
H31 H 0.3700 -0.3146 0.2096 0.052 Uiso 1 1 calc R
C32 C 0.50464(18) -0.23591(14) 0.25802(16) 0.0392(5) Uani 1 1 d .
H32 H 0.5105 -0.2131 0.1952 0.047 Uiso 1 1 calc R
H3 H 0.8797(18) 0.2256(16) 0.4920(19) 0.039(6) Uiso 1 1 d .

loop_
_atom_site_aniso_label
_atom_site_aniso_U_11
_atom_site_aniso_U_22
_atom_site_aniso_U_33
_atom_site_aniso_U_23
_atom_site_aniso_U_13
_atom_site_aniso_U_12
N1 0.0314(8) 0.0293(8) 0.0222(7) -0.0008(6) 0.0081(6) -0.0045(6)
N2 0.0262(7) 0.0218(7) 0.0203(7) -0.0004(5) 0.0062(5) -0.0022(5)
N3 0.0421(9) 0.0330(8) 0.0206(7) -0.0040(6) 0.0102(6) -0.0120(7)
N4 0.0663(13) 0.0479(11) 0.0496(11) -0.0278(9) 0.0318(10) -0.0309(10)
C1 0.0251(8) 0.0258(8) 0.0230(8) 0.0001(6) 0.0049(6) -0.0031(7)
C2 0.0393(10) 0.0335(10) 0.0262(9) -0.0046(7) 0.0085(7) -0.0092(8)
C3 0.0467(11) 0.0337(10) 0.0362(10) -0.0045(8) 0.0059(9) -0.0165(9)
C4 0.0419(11) 0.0390(11) 0.0359(10) 0.0032(8) 0.0093(8) -0.0181(9)
C5 0.0415(11) 0.0401(10) 0.0273(9) 0.0021(8) 0.0123(8) -0.0112(9)
C6 0.0275(8) 0.0281(9) 0.0233(8) 0.0004(7) 0.0050(6) -0.0038(7)
C7 0.0367(10) 0.0328(9) 0.0262(9) -0.0008(7) 0.0063(7) -0.0028(8)
C8 0.0226(7) 0.0238(8) 0.0213(8) -0.0008(6) 0.0040(6) -0.0004(6)
C9 0.0275(8) 0.0246(8) 0.0254(8) 0.0024(6) 0.0081(7) 0.0008(7)
C10 0.0414(10) 0.0344(10) 0.0286(9) 0.0014(7) 0.0158(8) -0.0019(8)
C11 0.0443(11) 0.0329(10) 0.0413(11) 0.0074(8) 0.0219(9) -0.0032(8)
C12 0.0408(11) 0.0267(9) 0.0464(11) 0.0025(8) 0.0145(9) -0.0080(8)
C13 0.0376(10) 0.0256(9) 0.0333(9) -0.0021(7) 0.0096(8) -0.0042(8)
C14 0.0253(8) 0.0220(8) 0.0250(8) 0.0026(6) 0.0073(6) 0.0024(6)
C15 0.0516(11) 0.0270(9) 0.0219(8) -0.0029(7) 0.0129(8) -0.0076(8)
C16 0.0438(11) 0.0339(10) 0.0375(10) -0.0027(8) 0.0091(9) 0.0046(9)
C17 0.0367(10) 0.0447(12) 0.0359(10) -0.0069(9) 0.0020(8) -0.0016(9)
C18 0.0430(11) 0.0305(9) 0.0310(9) -0.0081(7) 0.0110(8) -0.0083(8)
C19 0.0379(10) 0.0310(9) 0.0377(10) -0.0022(8) 0.0137(8) -0.0013(8)
C20 0.0360(10) 0.0392(10) 0.0268(9) 0.0005(8) 0.0056(7) -0.0114(8)
C21 0.0462(11) 0.0368(10) 0.0329(10) -0.0104(8) 0.0133(8) -0.0123(9)
C22 0.0719(16) 0.0382(12) 0.0482(13) -0.0032(10) 0.0188(12) -0.0127(11)
C23 0.0719(17) 0.0724(18) 0.0458(13) 0.0039(12) 0.0225(12) -0.0249(15)
C24 0.0524(14) 0.0812(19) 0.0570(15) -0.0293(14) 0.0256(12) -0.0194(14)
C25 0.0404(12) 0.0569(14) 0.0643(15) -0.0205(12) 0.0159(11) -0.0012(11)
C26 0.0456(12) 0.0392(11) 0.0459(12) -0.0043(9) 0.0085(10) -0.0045(9)
C27 0.0373(10) 0.0298(9) 0.0367(10) -0.0084(8) 0.0099(8) -0.0068(8)
C28 0.0393(11) 0.0495(12) 0.0338(10) -0.0065(9) 0.0068(8) -0.0062(9)
C29 0.0534(13) 0.0474(13) 0.0491(13) -0.0016(10) 0.0229(11) -0.0058(10)
C30 0.0382(11) 0.0416(12) 0.0698(16) -0.0184(11) 0.0230(11) -0.0078(9)
C31 0.0285(10) 0.0409(11) 0.0561(13) -0.0208(10) -0.0026(9) 0.0059(8)
C32 0.0468(11) 0.0341(10) 0.0337(10) -0.0043(8) 0.0014(9) 0.0042(9)

loop_
_atom_type_symbol
_atom_type_description
_atom_type_scat_dispersion_real
_atom_type_scat_dispersion_imag
_atom_type_scat_source
C C 0.0033 0.0016 'International Tables Vol C Tables 4.2.6.8 and 6.1.1.4'
H H 0.0000 0.0000 'International Tables Vol C Tables 4.2.6.8 and 6.1.1.4'
N N 0.0061 0.0033 'International Tables Vol C Tables 4.2.6.8 and 6.1.1.4'

loop_
_geom_angle_atom_site_label_1
_geom_angle_atom_site_label_2
_geom_angle_atom_site_label_3
_geom_angle
C8 N1 C9 104.66(14)
C8 N2 C7 119.68(14)
C8 N2 C14 106.15(13)
C14 N2 C7 129.97(14)
C6 N3 C7 117.11(15)
C18 N4 C21 119.83(17)
C18 N4 C27 120.95(17)
C21 N4 C27 119.03(16)
C2 C1 C6 119.95(16)
C2 C1 C8 122.38(15)
C6 C1 C8 117.67(15)
C3 C2 C1 120.31(17)
C2 C3 C4 119.53(18)
C5 C4 C3 120.81(17)
C4 C5 C6 120.21(17)
N3 C6 C1 119.40(15)
C5 C6 N3 121.45(16)
C5 C6 C1 119.12(16)
N2 C7 C15 114.01(15)
N3 C7 N2 106.70(14)
N3 C7 C15 110.85(15)
N1 C8 N2 113.55(14)
N1 C8 C1 127.78(15)
N2 C8 C1 118.65(14)
N1 C9 C10 129.04(16)
N1 C9 C14 110.78(14)
C10 C9 C14 120.16(16)
C11 C10 C9 118.43(18)
C10 C11 C12 120.99(18)
C13 C12 C11 121.91(18)
C12 C13 C14 117.01(17)
N2 C14 C9 104.73(14)
C13 C14 N2 133.81(16)
C13 C14 C9 121.47(16)
C16 C15 C7 117.83(18)
C16 C15 C20 119.00(17)
C20 C15 C7 123.13(18)
C15 C16 C17 120.69(19)
C16 C17 C18 120.70(19)
C17 C18 N4 120.60(19)
C17 C18 C19 119.42(18)
C19 C18 N4 119.98(19)
C18 C19 C20 119.54(18)
C19 C20 C15 120.63(18)
C22 C21 N4 121.8(2)
C22 C21 C26 119.0(2)
C26 C21 N4 119.2(2)
C21 C22 C23 119.5(2)
C24 C23 C22 120.1(2)
C25 C24 C23 119.8(2)
C24 C25 C26 120.9(2)
C25 C26 C21 120.6(2)
C28 C27 N4 120.29(18)
C28 C27 C32 119.05(19)
C32 C27 N4 120.59(19)
C27 C28 C29 120.0(2)
C30 C29 C28 120.8(2)
C31 C30 C29 119.4(2)
C30 C31 C32 120.7(2)
C31 C32 C27 120.0(2)

loop_
_geom_bond_atom_site_label_1
_geom_bond_atom_site_label_2
_geom_bond_distance
N1 C8 1.312(2)
N1 C9 1.387(2)
N2 C7 1.480(2)
N2 C8 1.379(2)
N2 C14 1.395(2)
N3 C6 1.399(2)
N3 C7 1.445(2)
N4 C18 1.412(2)
N4 C21 1.417(3)
N4 C27 1.420(3)
C1 C2 1.398(2)
C1 C6 1.399(2)
C1 C8 1.450(2)
C2 C3 1.379(3)
C3 C4 1.390(3)
C4 C5 1.379(3)
C5 C6 1.396(3)
C7 C15 1.515(3)
C9 C10 1.393(2)
C9 C14 1.404(2)
C10 C11 1.374(3)
C11 C12 1.389(3)
C12 C13 1.385(3)
C13 C14 1.390(2)
C15 C16 1.375(3)
C15 C20 1.393(3)
C16 C17 1.378(3)
C17 C18 1.383(3)
C18 C19 1.388(3)
C19 C20 1.392(3)
C21 C22 1.379(3)
C21 C26 1.386(3)
C22 C23 1.398(4)
C23 C24 1.381(4)
C24 C25 1.351(4)
C25 C26 1.372(3)
C27 C28 1.381(3)
C27 C32 1.387(3)
C28 C29 1.382(3)
C29 C30 1.371(3)
C30 C31 1.366(4)
C31 C32 1.383(3)
